data_2205939
loop_
_publ_author_name
'Wenyan Lin'
'Xinyue Zhang'
'Hongxiang Sun'
'Changxin Zhou'
'Yu Zhao'

_publ_section_title 8-Chloro-10,11-dihydro-4-aza-5<i>H</i>-dibenzo[<i>a</i>,<i>d</i>]cyclohepten-5-one
_journal_issue 6
_journal_name_full 'Acta Crystallographica Section E'
_journal_page_first o1762
_journal_page_last o1763
_journal_paper_doi 10.1107/S1600536805014492
_journal_volume 61
_journal_year 2005
_chemical_formula_iupac 'C14 H10 Cl N O'
_chemical_formula_moiety 'C14 H10 Cl N O'
_chemical_formula_sum 'C14 H10 Cl N O'
_chemical_formula_weight 243.69
_chemical_melting_point 373
_chemical_name_systematic
;
8-Chloro-10,11-dihydro-4-aza-5H-dibenzo[a,d]cyclohepten-5-one
;
_space_group_IT_number 14
_symmetry_cell_setting monoclinic
_symmetry_space_group_name_Hall '-P 2yn'
_symmetry_space_group_name_H-M 'P 1 21/n 1'
_cell_angle_alpha 90
_cell_angle_beta 107.176(2)
_cell_angle_gamma 90
_cell_formula_units_Z 4
_cell_length_a 6.8221(3)
_cell_length_b 23.0230(10)
_cell_length_c 7.6719(3)
_cell_measurement_reflns_used 7263
_cell_measurement_temperature 293.0(10)
_cell_measurement_theta_max 27.4
_cell_measurement_theta_min 2.9
_cell_volume 1151.25(9)
_computing_cell_refinement RAPID-AUTO
_computing_data_collection 'RAPID-AUTO (Rigaku/MSC, 2004)'
_computing_data_reduction 'CrystalStructure (Rigaku/MSC, 2004)'
_computing_molecular_graphics 'WinGX (Farrugia, 1999)'
_computing_publication_material CrystalStructure
_computing_structure_refinement 'CRYSTALS (Watkin et al., 1996)'
_computing_structure_solution 'SIR97 (Altomare et al., 1997)'
_diffrn_detector_area_resol_mean 10.00
_diffrn_measured_fraction_theta_full 0.9707
_diffrn_measured_fraction_theta_max 0.9707
_diffrn_measurement_device_type 'Rigaku R-AXIS RAPID'
_diffrn_measurement_method \w
_diffrn_radiation_type 'Mo K\a'
_diffrn_radiation_wavelength 0.7107
_diffrn_reflns_av_R_equivalents 0.025
_diffrn_reflns_limit_h_max 7
_diffrn_reflns_limit_h_min -8
_diffrn_reflns_limit_k_max 29
_diffrn_reflns_limit_k_min -29
_diffrn_reflns_limit_l_max 9
_diffrn_reflns_limit_l_min -9
_diffrn_reflns_number 8508
_diffrn_reflns_theta_full 27.46
_diffrn_reflns_theta_max 27.46
_diffrn_standards_number 0
_exptl_absorpt_coefficient_mu 0.311
_exptl_absorpt_correction_T_max 0.883
_exptl_absorpt_correction_T_min 0.770
_exptl_absorpt_correction_type multi-scan
_exptl_absorpt_process_details '(ABSCOR; Higashi,1995)'
_exptl_crystal_colour colorless
_exptl_crystal_density_diffrn 1.406
_exptl_crystal_density_method 'not measured'
_exptl_crystal_description block
_exptl_crystal_F_000 504.00
_exptl_crystal_size_max 0.52
_exptl_crystal_size_mid 0.50
_exptl_crystal_size_min 0.40
_refine_diff_density_max 0.20
_refine_diff_density_min -0.26
_refine_ls_extinction_coef 25E1(6)
_refine_ls_extinction_method 'Larson (1970), equation 22'
_refine_ls_goodness_of_fit_ref 1.001
_refine_ls_hydrogen_treatment constr
_refine_ls_number_parameters 155
_refine_ls_number_reflns 1871
_refine_ls_R_factor_gt 0.0410
_refine_ls_shift/su_max 0.0000
_refine_ls_structure_factor_coef Fsqd
_refine_ls_weighting_details 'w = 1/[0.004Fo^2^ + \s(Fo^2^)]/(4Fo^2^)'
_refine_ls_weighting_scheme calc
_refine_ls_wR_factor_ref 0.1420
_reflns_number_gt 1871
_reflns_number_total 2554
_reflns_threshold_expression F^2^>2\s(F^2^)
_cod_data_source_file gh6021.cif
_cod_data_source_block I
_cod_original_cell_volume 1151.20(10)
_cod_original_sg_symbol_H-M 'P 21/n'
_cod_database_code 2205939
_cod_database_fobs_code 2205939

loop_
_symmetry_equiv_pos_site_id
_symmetry_equiv_pos_as_xyz
1 +X,+Y,+Z
2 1/2-X,1/2+Y,1/2-Z
3 -X,-Y,-Z
4 1/2+X,1/2-Y,1/2+Z

loop_
_atom_site_label
_atom_site_fract_x
_atom_site_fract_y
_atom_site_fract_z
_atom_site_U_iso_or_equiv
_atom_site_adp_type
_atom_site_calc_flag
_atom_site_refinement_flags
_atom_site_occupancy
_atom_site_type_symbol
Cl1 0.29730(10) 0.38736(2) 0.58020(8) 0.0780(2) Uani d . 1.00 Cl
O1 0.9062(2) 0.59633(6) 1.0202(2) 0.0607(4) Uani d . 1.00 O
N1 0.8241(3) 0.69819(7) 0.8186(3) 0.0559(5) Uani d . 1.00 N
C1 0.7392(3) 0.60450(7) 0.9104(3) 0.0418(4) Uani d . 1.00 C
C2 0.6758(3) 0.66636(7) 0.8551(2) 0.0410(4) Uani d . 1.00 C
C3 0.7803(4) 0.75370(10) 0.7749(3) 0.0685(7) Uani d . 1.00 C
C4 0.5984(4) 0.77960(10) 0.7693(4) 0.0740(7) Uani d . 1.00 C
C5 0.4495(4) 0.74639(9) 0.8093(3) 0.0670(6) Uani d . 1.00 C
C6 0.4864(3) 0.68803(8) 0.8534(3) 0.0482(5) Uani d . 1.00 C
C7 0.3303(3) 0.64971(8) 0.8978(3) 0.0564(6) Uani d . 1.00 C
C8 0.2529(3) 0.60225(9) 0.7577(3) 0.0620(6) Uani d . 1.00 C
C9 0.3962(3) 0.55204(8) 0.7577(2) 0.0446(5) Uani d . 1.00 C
C10 0.3043(3) 0.49931(9) 0.6857(2) 0.0522(5) Uani d . 1.00 C
C11 0.4188(3) 0.45142(8) 0.6734(2) 0.0517(5) Uani d . 1.00 C
C12 0.6300(3) 0.45281(8) 0.7345(3) 0.0525(5) Uani d . 1.00 C
C13 0.7238(3) 0.50361(7) 0.8128(2) 0.0461(5) Uani d . 1.00 C
C14 0.6100(3) 0.55362(7) 0.8249(2) 0.0395(4) Uani d . 1.00 C
H10 0.1543 0.4965 0.6427 0.061 Uiso c R 1.00 H
H12 0.7104 0.4187 0.7217 0.064 Uiso c R 1.00 H
H13 0.8736 0.5051 0.8616 0.055 Uiso c R 1.00 H
H71 0.3937 0.6312 1.0145 0.070 Uiso c R 1.00 H
H72 0.2157 0.6734 0.9061 0.070 Uiso c R 1.00 H
H3 0.8857 0.7774 0.7457 0.082 Uiso c R 1.00 H
H4 0.5732 0.8206 0.7356 0.085 Uiso c R 1.00 H
H81 0.2213 0.6208 0.6390 0.074 Uiso c R 1.00 H
H82 0.1283 0.5863 0.7749 0.074 Uiso c R 1.00 H
H5 0.3180 0.7639 0.8079 0.079 Uiso c R 1.00 H

loop_
_atom_site_aniso_label
_atom_site_aniso_U_11
_atom_site_aniso_U_22
_atom_site_aniso_U_33
_atom_site_aniso_U_12
_atom_site_aniso_U_13
_atom_site_aniso_U_23
Cl1 0.1060(6) 0.0508(4) 0.0711(4) -0.0291(3) 0.0167(4) -0.0095(2)
O1 0.0411(8) 0.0452(7) 0.0830(10) 0.0055(6) -0.0016(7) -0.0033(7)
N1 0.0505(9) 0.0450(9) 0.0730(10) -0.0064(7) 0.0197(8) 0.0031(7)
C1 0.0355(8) 0.0382(9) 0.0530(9) 0.0032(6) 0.0148(8) -0.0006(7)
C2 0.0422(9) 0.0352(8) 0.0459(8) 0.0019(6) 0.0133(7) 0.0010(6)
C3 0.0730(10) 0.0470(10) 0.0840(10) -0.0120(10) 0.0200(10) 0.0120(10)
C4 0.079(2) 0.0420(10) 0.092(2) 0.0050(10) 0.0110(10) 0.0200(10)
C5 0.0620(10) 0.0460(10) 0.0890(10) 0.0171(9) 0.0160(10) 0.0100(10)
C6 0.0470(10) 0.0400(9) 0.0570(10) 0.0071(7) 0.0154(9) 0.0023(7)
C7 0.0470(10) 0.0510(10) 0.0780(10) 0.0110(8) 0.0290(10) 0.0027(9)
C8 0.0359(9) 0.0560(10) 0.092(2) 0.0044(8) 0.0150(10) 0.0020(10)
C9 0.0414(9) 0.0448(9) 0.0473(9) -0.0014(7) 0.0125(7) 0.0043(7)
C10 0.0490(10) 0.0510(10) 0.0530(10) -0.0099(8) 0.0091(8) 0.0046(8)
C11 0.0700(10) 0.0410(10) 0.0430(9) -0.0138(8) 0.0155(8) 0.0013(7)
C12 0.0690(10) 0.0367(9) 0.0540(10) 0.0022(8) 0.0215(9) 0.0021(7)
C13 0.0470(10) 0.0367(9) 0.0544(9) 0.0042(7) 0.0149(8) 0.0045(7)
C14 0.0388(9) 0.0368(9) 0.0427(8) 0.0010(6) 0.0119(7) 0.0038(6)

loop_
_atom_type_symbol
_atom_type_description
_atom_type_scat_dispersion_real
_atom_type_scat_dispersion_imag
_atom_type_scat_source
C C 0.003 0.002
;
International Tables for Crystallography
(1992, Vol. C, Tables 4.2.6.8 and 6.1.1.4)
;
H H 0.000 0.000
;
International Tables for Crystallography
(1992, Vol. C, Table 6.1.1.4)
;
O O 0.011 0.006
;
International Tables for Crystallography
(1992, Vol. C, Tables 4.2.6.8 and 6.1.1.4)
;
N N 0.006 0.003
;
International Tables for Crystallography
(1992, Vol. C, Tables 4.2.6.8 and 6.1.1.4)
;
Cl Cl 0.148 0.159
;
International Tables for Crystallography
(1992, Vol. C, Tables 4.2.6.8 and 6.1.1.4)
;

loop_
_geom_angle_atom_site_label_1
_geom_angle_atom_site_label_2
_geom_angle_atom_site_label_3
_geom_angle
_geom_angle_publ_flag
Cl1 C11 C10 119.9(2) ?
Cl1 C11 C12 118.9(2) ?
O1 C1 C2 118.20(10) ?
O1 C1 C14 119.50(10) ?
N1 C2 C1 113.7(2) ?
N1 C2 C6 124.1(2) ?
C3 N1 C2 116.7(2) ?
N1 C3 C4 124.2(2) ?
C1 C2 C6 122.1(2) ?
C14 C1 C2 122.10(10) ?
C1 C14 C13 113.90(10) ?
C1 C14 C9 126.7(2) y
C2 C6 C5 116.9(2) ?
C2 C6 C7 120.7(2) ?
C3 C4 C5 118.2(2) ?
C4 C5 C6 119.9(2) ?
C5 C6 C7 122.3(2) ?
C6 C7 C8 112.7(2) ?
C7 C8 C9 117.50(10) ?
C8 C9 C10 116.6(2) ?
C8 C9 C14 125.7(2) y
C9 C10 C11 121.7(2) ?
C14 C9 C10 117.7(2) ?
C9 C14 C13 119.40(10) ?
C10 C11 C12 121.2(2) ?
C11 C12 C13 118.1(2) ?
C12 C13 C14 121.9(2) ?
N1 C3 H3 117.8385 ?
H3 C3 C4 118.0048 ?
C3 C4 H4 121.0825 ?
H4 C4 C5 120.7095 ?
C4 C5 H5 120.1502 ?
H5 C5 C6 119.9215 ?
C6 C7 H71 108.3647 ?
C6 C7 H72 108.9981 ?
H71 C7 C8 107.8055 ?
C7 C8 H81 106.4728 ?
H72 C7 C8 109.4416 ?
C7 C8 H82 108.2342 ?
H72 C7 H71 109.4611 ?
H81 C8 C9 107.4585 ?
H82 C8 C9 107.5925 ?
H82 C8 H81 109.4607 ?
C9 C10 H10 119.3193 ?
H10 C10 C11 118.9397 ?
C11 C12 H12 120.4822 ?
H12 C12 C13 121.4332 ?
C12 C13 H13 119.4861 ?
H13 C13 C14 118.6629 ?

loop_
_geom_bond_atom_site_label_1
_geom_bond_atom_site_label_2
_geom_bond_distance
_geom_bond_publ_flag
Cl1 C11 1.739(2) y
O1 C1 1.215(2) y
N1 C2 1.344(3) ?
N1 C3 1.332(3) ?
C1 C2 1.512(2) y
C1 C14 1.496(2) ?
C2 C6 1.381(3) ?
C3 C4 1.367(4) ?
C4 C5 1.377(4) ?
C5 C6 1.390(3) ?
C6 C7 1.498(3) ?
C7 C8 1.514(3) y
C8 C9 1.514(3) y
C9 C10 1.403(3) ?
C9 C14 1.397(2) ?
C10 C11 1.371(3) ?
C11 C12 1.377(3) ?
C12 C13 1.382(2) ?
C13 C14 1.407(2) ?
C3 H3 0.9800 ?
C4 H4 0.9800 ?
C5 H5 0.9800 ?
C7 H71 0.9700 ?
C7 H72 0.9700 ?
C8 H81 0.9700 ?
C8 H82 0.9700 ?
C10 H10 0.9800 ?
C12 H12 0.9800 ?
C13 H13 0.9800 ?

loop_
_geom_torsion_atom_site_label_1
_geom_torsion_atom_site_label_2
_geom_torsion_atom_site_label_3
_geom_torsion_atom_site_label_4
_geom_torsion
_geom_torsion_publ_flag
C3 N1 C2 C1 -177.9(2) y
C3 N1 C2 C6 -1.4(3) ?
C2 N1 C3 C4 1.5(3) ?
O1 C1 C2 N1 45.1(3) ?
O1 C1 C2 C6 -131.4(2) ?
C14 C1 C2 N1 -130.6(2) ?
C14 C1 C2 C6 52.9(3) ?
O1 C1 C14 C9 152.8(2) ?
O1 C1 C14 C13 -27.9(3) ?
C2 C1 C14 C9 -31.6(3) ?
C2 C1 C14 C13 147.7(2) ?
N1 C2 C6 C5 0.6(3) ?
N1 C2 C6 C7 -179.3(2) ?
C1 C2 C6 C5 176.7(2) ?
C1 C2 C6 C7 -3.2(3) ?
N1 C3 C4 C5 -0.8(4) ?
C3 C4 C5 C6 -0.1(3) ?
C4 C5 C6 C2 0.2(3) ?
C4 C5 C6 C7 -179.9(2) ?
C2 C6 C7 C8 -66.0(2) y
C5 C6 C7 C8 114.1(2) ?
C6 C7 C8 C9 73.6(2) y
C7 C8 C9 C10 155.1(2) ?
C7 C8 C9 C14 -24.1(3) y
C8 C9 C10 C11 177.9(2) ?
C14 C9 C10 C11 -2.8(3) ?
C8 C9 C14 C1 0.4(3) ?
C8 C9 C14 C13 -178.9(2) ?
C10 C9 C14 C1 -178.8(2) ?
C10 C9 C14 C13 2.0(3) ?
C9 C10 C11 Cl1 -179.2(2) ?
C9 C10 C11 C12 1.1(3) ?
Cl1 C11 C12 C13 -178.2(2) ?
C10 C11 C12 C13 1.5(3) ?
C11 C12 C13 C14 -2.3(3) ?
C12 C13 C14 C1 -178.7(2) ?
C12 C13 C14 C9 0.6(3) ?

loop_
_cod_related_entry_id
_cod_related_entry_database
_cod_related_entry_code
1 ChemSpider 7992010
